data_1559046
loop_
_publ_author_name
'Luong, Lucy M. C.'
'Lowe, Christopher D.'
'Adams, Alexandria V.'
'Moshayedi, Venoos'
'Olmstead, Marilyn M.'
'Balch, Alan L.'

_publ_section_title
;
 Seeing Luminescence Appear as Crystals Crumble. Isolation and Subsequent
 Self-Association of Individual [(C6H11NC)2Au]+&#x00A0;Ions in Crystals.
;
_journal_name_full 'Chemical Science'
_journal_paper_doi 10.1039/D0SC03299A
_journal_year 2020
_chemical_formula_moiety 'C14 H22 Au N2, C6 H6, As F6'
_chemical_formula_sum 'C20 H28 As Au F6 N2'
_chemical_formula_weight 682.33
_chemical_name_common C6H6\^A.[(C6H11NC)2Au]AsF6
_chemical_properties_physical Air-sensitive
_space_group_crystal_system tetragonal
_space_group_IT_number 128
_space_group_name_Hall '-P 4 2n'
_space_group_name_H-M_alt 'P 4/m n c'
_atom_sites_solution_hydrogens geom
_atom_sites_solution_primary dual
_atom_sites_solution_secondary difmap
_audit_creation_method SHELXL-2018/3
_audit_update_record
;
2020-06-13 deposited with the CCDC.	2020-09-10 downloaded from the CCDC.
;
_cell_angle_alpha 90
_cell_angle_beta 90
_cell_angle_gamma 90
_cell_formula_units_Z 4
_cell_length_a 12.741(4)
_cell_length_b 12.741(4)
_cell_length_c 13.871(4)
_cell_measurement_reflns_used 5921
_cell_measurement_temperature 100(2)
_cell_measurement_theta_max 26.3815
_cell_measurement_theta_min 2.259
_cell_volume 2251.7(12)
_computing_cell_refinement 'SAINT (Bruker, 2017)'
_computing_data_collection 'Apex3 (Bruker, 2017)'
_computing_data_reduction 'SAINT (Bruker, 2017)'
_computing_publication_material 'SHELXL-2018/3 (Sheldrick, 2018)'
_computing_structure_refinement 'SHELXL-2018/3 (Sheldrick, 2018)'
_computing_structure_solution 'SHELXT 2014/5 (Sheldrick, 2014)'
_diffrn_ambient_temperature 100(2)
_diffrn_detector_area_resol_mean 10.42
_diffrn_measured_fraction_theta_full 0.999
_diffrn_measured_fraction_theta_max 0.999
_diffrn_measurement_device_type 'Bruker Kappa DUO with Photon 100'
_diffrn_measurement_method '\w and \f scans'
_diffrn_radiation_type MoK\a
_diffrn_radiation_wavelength 0.71073
_diffrn_reflns_av_R_equivalents 0.0222
_diffrn_reflns_av_unetI/netI 0.0122
_diffrn_reflns_Laue_measured_fraction_full 0.999
_diffrn_reflns_Laue_measured_fraction_max 0.999
_diffrn_reflns_limit_h_max 15
_diffrn_reflns_limit_h_min -15
_diffrn_reflns_limit_k_max 15
_diffrn_reflns_limit_k_min -16
_diffrn_reflns_limit_l_max 17
_diffrn_reflns_limit_l_min -12
_diffrn_reflns_number 11999
_diffrn_reflns_point_group_measured_fraction_full 0.999
_diffrn_reflns_point_group_measured_fraction_max 0.999
_diffrn_reflns_theta_full 25.242
_diffrn_reflns_theta_max 26.504
_diffrn_reflns_theta_min 2.261
_diffrn_source microsource
_exptl_absorpt_coefficient_mu 8.050
_exptl_absorpt_correction_T_max 0.15225
_exptl_absorpt_correction_T_min 0.07402
_exptl_absorpt_correction_type multi-scan
_exptl_absorpt_process_details 'SADABS (Sheldrick,2016)'
_exptl_crystal_colour colorless
_exptl_crystal_density_diffrn 2.013
_exptl_crystal_description block
_exptl_crystal_F_000 1312
_exptl_crystal_recrystallization_method 'Re-crystallisation from solvent: Benzene'
_exptl_crystal_size_max 0.299
_exptl_crystal_size_mid 0.251
_exptl_crystal_size_min 0.196
_refine_diff_density_max 1.795
_refine_diff_density_min -1.270
_refine_diff_density_rms 0.141
_refine_ls_extinction_coef 0.0026(3)
_refine_ls_extinction_expression Fc^*^=kFc[1+0.001xFc^2^\l^3^/sin(2\q)]^-1/4^
_refine_ls_extinction_method 'SHELXL-2018/3 (Sheldrick 2018)'
_refine_ls_goodness_of_fit_ref 1.119
_refine_ls_hydrogen_treatment constr
_refine_ls_matrix_type full
_refine_ls_number_parameters 82
_refine_ls_number_reflns 1229
_refine_ls_number_restraints 0
_refine_ls_restrained_S_all 1.119
_refine_ls_R_factor_all 0.0362
_refine_ls_R_factor_gt 0.0304
_refine_ls_shift/su_max 0.000
_refine_ls_shift/su_mean 0.000
_refine_ls_structure_factor_coef Fsqd
_refine_ls_weighting_details 'w=1/[\s^2^(Fo^2^)+(0.0517P)^2^+8.8430P] where P=(Fo^2^+2Fc^2^)/3'
_refine_ls_weighting_scheme calc
_refine_ls_wR_factor_gt 0.0922
_refine_ls_wR_factor_ref 0.0984
_reflns_Friedel_coverage 0.000
_reflns_number_gt 1002
_reflns_number_total 1229
_reflns_threshold_expression 'I > 2\s(I)'
_cod_data_source_file d0sc03299a2.cif
_cod_data_source_block ll134
_cod_original_cell_volume 2251.7(16)
_cod_database_code 1559046
_shelx_shelxl_version_number 2018/3
_shelx_space_group_comment
;
The symmetry employed for this shelxl refinement is uniquely defined
by the following loop, which should always be used as a source of
symmetry information in preference to the above space-group names.
They are only intended as comments.
;
_shelx_estimated_absorpt_t_min 0.197
_shelx_estimated_absorpt_t_max 0.301

loop_
_space_group_symop_operation_xyz
'x, y, z'
'-x, -y, z'
'-y, x, z'
'y, -x, z'
'-x+1/2, y+1/2, -z+1/2'
'x+1/2, -y+1/2, -z+1/2'
'y+1/2, x+1/2, -z+1/2'
'-y+1/2, -x+1/2, -z+1/2'
'-x, -y, -z'
'x, y, -z'
'y, -x, -z'
'-y, x, -z'
'x-1/2, -y-1/2, z-1/2'
'-x-1/2, y-1/2, z-1/2'
'-y-1/2, -x-1/2, z-1/2'
'y-1/2, x-1/2, z-1/2'

loop_
_atom_site_label
_atom_site_type_symbol
_atom_site_fract_x
_atom_site_fract_y
_atom_site_fract_z
_atom_site_U_iso_or_equiv
_atom_site_adp_type
_atom_site_occupancy
_atom_site_site_symmetry_order
_atom_site_calc_flag
_atom_site_refinement_flags_posn
_atom_site_refinement_flags_adp
_atom_site_refinement_flags_occupancy
_atom_site_disorder_assembly
_atom_site_disorder_group
Au1 Au 0.500000 0.000000 1.000000 0.0222(2) Uani 1 4 d S T P . .
N1 N 0.2831(4) 0.1111(4) 1.000000 0.0279(12) Uani 1 2 d S T P . .
C1 C 0.3613(5) 0.0674(5) 1.000000 0.0262(13) Uani 1 2 d S T P . .
C2 C 0.1931(5) 0.1820(5) 1.000000 0.0263(14) Uani 1 2 d S T P . .
H2 H 0.126313 0.140728 1.000001 0.032 Uiso 1 2 calc R U P . .
C3 C 0.2000(4) 0.2486(4) 0.9090(4) 0.0303(10) Uani 1 1 d . . . . .
H3A H 0.204054 0.201881 0.852079 0.036 Uiso 1 1 calc R U . . .
H3B H 0.135434 0.291374 0.902923 0.036 Uiso 1 1 calc R U . . .
C4 C 0.2947(4) 0.3208(4) 0.9097(4) 0.0343(11) Uani 1 1 d . . . . .
H4A H 0.292539 0.366706 0.852135 0.041 Uiso 1 1 calc R U . . .
H4B H 0.359532 0.278145 0.906267 0.041 Uiso 1 1 calc R U . . .
C5 C 0.2972(5) 0.3881(5) 1.000000 0.0376(17) Uani 1 2 d S T P . .
H5A H 0.361682 0.431400 1.000001 0.045 Uiso 1 2 calc R U P . .
H5B H 0.236033 0.436065 1.000001 0.045 Uiso 1 2 calc R U P . .
As1 As 0.500000 0.500000 0.71357(8) 0.0206(3) Uani 1 4 d S T P . .
F1 F 0.5123(2) 0.6339(3) 0.7131(3) 0.0538(10) Uiso 1 1 d . . . . .
F2 F 0.500000 0.500000 0.8387(14) 0.037(4) Uiso 0.5 4 d S . P A 3
F3 F 0.500000 0.500000 0.5915(14) 0.043(4) Uiso 0.5 4 d S . P A 3
F4 F 0.456(3) 0.505(4) 0.830(3) 0.049(8) Uiso 0.125 1 d . . P A 4
F5 F 0.454(2) 0.501(2) 0.596(2) 0.033(5) Uiso 0.125 1 d . . P B 4
C6 C 0.4715(8) 0.8969(9) 0.7506(6) 0.024(2) Uiso 0.5 1 d . . P C 1
H6 H 0.451309 0.825093 0.752032 0.028 Uiso 0.5 1 calc R U P C 1
C7 C 0.5775(9) 0.9225(9) 0.750000 0.029(3) Uiso 0.5 2 d S . P C 1
H7 H 0.630196 0.869804 0.750002 0.035 Uiso 0.5 2 calc R U P C 1
C8 C 0.4235(8) 0.9235(8) 0.750000 0.022(3) Uiso 0.5 2 d S . P D 2
H8 H 0.370759 0.870761 0.749999 0.026 Uiso 0.5 2 calc R U P D 2
C9 C 0.5280(8) 0.8961(9) 0.7501(6) 0.025(2) Uiso 0.5 1 d . . P D 2
H9 H 0.547488 0.824116 0.750404 0.030 Uiso 0.5 1 calc R U P D 2

loop_
_atom_site_aniso_label
_atom_site_aniso_U_11
_atom_site_aniso_U_22
_atom_site_aniso_U_33
_atom_site_aniso_U_23
_atom_site_aniso_U_13
_atom_site_aniso_U_12
Au1 0.0273(3) 0.0177(2) 0.0216(3) 0.000 0.000 0.00356(11)
N1 0.032(3) 0.019(2) 0.032(3) 0.000 0.000 -0.002(2)
C1 0.032(3) 0.018(3) 0.029(3) 0.000 0.000 0.000(3)
C2 0.017(3) 0.026(3) 0.036(4) 0.000 0.000 0.000(2)
C3 0.026(2) 0.034(3) 0.031(2) -0.001(2) -0.007(2) 0.0079(18)
C4 0.032(2) 0.038(3) 0.033(2) 0.016(2) 0.006(2) 0.007(2)
C5 0.026(3) 0.022(3) 0.065(5) 0.000 0.000 0.000(3)
As1 0.0181(3) 0.0181(3) 0.0256(6) 0.000 0.000 0.000

loop_
_atom_type_symbol
_atom_type_description
_atom_type_scat_dispersion_real
_atom_type_scat_dispersion_imag
_atom_type_scat_source
C C 0.0033 0.0016 'International Tables Vol C Tables 4.2.6.8 and 6.1.1.4'
H H 0.0000 0.0000 'International Tables Vol C Tables 4.2.6.8 and 6.1.1.4'
N N 0.0061 0.0033 'International Tables Vol C Tables 4.2.6.8 and 6.1.1.4'
F F 0.0171 0.0103 'International Tables Vol C Tables 4.2.6.8 and 6.1.1.4'
As As 0.0499 2.0058 'International Tables Vol C Tables 4.2.6.8 and 6.1.1.4'
Au Au -2.0133 8.8022 'International Tables Vol C Tables 4.2.6.8 and 6.1.1.4'

loop_
_geom_angle_atom_site_label_1
_geom_angle_atom_site_label_2
_geom_angle_atom_site_label_3
_geom_angle
_geom_angle_site_symmetry_1
_geom_angle_site_symmetry_3
_geom_angle_publ_flag
C1 Au1 C1 180.0 . 9_657 ?
C1 N1 C2 170.9(6) . . ?
N1 C1 Au1 176.8(5) . . ?
N1 C2 C3 107.4(3) . . ?
N1 C2 C3 107.4(3) . 10_557 ?
C3 C2 C3 111.9(5) . 10_557 ?
N1 C2 H2 110.0 . . ?
C3 C2 H2 110.0 . . ?
C3 C2 H2 110.0 10_557 . ?
C4 C3 C2 112.2(4) . . ?
C4 C3 H3A 109.2 . . ?
C2 C3 H3A 109.2 . . ?
C4 C3 H3B 109.2 . . ?
C2 C3 H3B 109.2 . . ?
H3A C3 H3B 107.9 . . ?
C3 C4 C5 111.4(4) . . ?
C3 C4 H4A 109.4 . . ?
C5 C4 H4A 109.4 . . ?
C3 C4 H4B 109.4 . . ?
C5 C4 H4B 109.4 . . ?
H4A C4 H4B 108.0 . . ?
C4 C5 C4 111.2(5) 10_557 . ?
C4 C5 H5A 109.4 10_557 . ?
C4 C5 H5A 109.4 . . ?
C4 C5 H5B 109.4 10_557 . ?
C4 C5 H5B 109.4 . . ?
H5A C5 H5B 108.0 . . ?
F3 As1 F4 160.7(11) . 2_665 ?
F4 As1 F4 27.0(15) 4_565 2_665 ?
F3 As1 F4 160.7(11) . 3_655 ?
F4 As1 F4 39(2) 4_565 3_655 ?
F4 As1 F4 27.0(15) 2_665 3_655 ?
F4 As1 F4 27.0(15) 4_565 . ?
F4 As1 F4 39(2) 2_665 . ?
F4 As1 F4 27.0(15) 3_655 . ?
F3 As1 F1 89.79(15) . 2_665 ?
F4 As1 F1 109.5(11) 4_565 2_665 ?
F4 As1 F1 89.6(16) 2_665 2_665 ?
F4 As1 F1 71.0(11) 3_655 2_665 ?
F4 As1 F1 90.8(16) . 2_665 ?
F1 As1 F1 89.999(2) 2_665 4_565 ?
F3 As1 F1 89.79(15) . 3_655 ?
F4 As1 F1 90.8(16) 4_565 3_655 ?
F4 As1 F1 109.5(11) 2_665 3_655 ?
F4 As1 F1 89.6(16) 3_655 3_655 ?
F4 As1 F1 71.0(11) . 3_655 ?
F1 As1 F1 89.999(3) 2_665 3_655 ?
F1 As1 F1 179.6(3) 4_565 3_655 ?
F3 As1 F1 89.79(15) . . ?
F4 As1 F1 71.0(11) 4_565 . ?
F4 As1 F1 90.8(16) 2_665 . ?
F4 As1 F1 109.5(11) 3_655 . ?
F4 As1 F1 89.6(16) . . ?
F1 As1 F1 179.6(3) 2_665 . ?
F1 As1 F1 89.999(3) 4_565 . ?
F1 As1 F1 89.999(2) 3_655 . ?
F3 As1 F2 180.0 . . ?
F1 As1 F2 90.21(15) 2_665 . ?
F1 As1 F2 90.21(15) 4_565 . ?
F1 As1 F2 90.21(15) 3_655 . ?
F1 As1 F2 90.21(15) . . ?
F3 As1 F5 19.7(9) . 3_655 ?
F4 As1 F5 178(2) 4_565 3_655 ?
F4 As1 F5 151.4(17) 2_665 3_655 ?
F4 As1 F5 141.1(14) 3_655 3_655 ?
F4 As1 F5 154.1(18) . 3_655 ?
F1 As1 F5 70.2(9) 2_665 3_655 ?
F1 As1 F5 88.5(10) 4_565 3_655 ?
F1 As1 F5 91.1(10) 3_655 3_655 ?
F1 As1 F5 109.4(9) . 3_655 ?
F2 As1 F5 160.3(9) . 3_655 ?
F3 As1 F5 19.7(9) . 4_565 ?
F4 As1 F5 141.1(14) 4_565 4_565 ?
F4 As1 F5 154.1(18) 2_665 4_565 ?
F4 As1 F5 178.1(19) 3_655 4_565 ?
F4 As1 F5 151.4(17) . 4_565 ?
F1 As1 F5 109.4(9) 2_665 4_565 ?
F1 As1 F5 91.1(10) 4_565 4_565 ?
F1 As1 F5 88.5(10) 3_655 4_565 ?
F1 As1 F5 70.2(9) . 4_565 ?
F2 As1 F5 160.3(9) . 4_565 ?
F5 As1 F5 39.3(17) 3_655 4_565 ?
F4 F4 F4 90.00(3) 4_565 3_655 ?
F4 F4 F4 44.999(7) 4_565 2_665 ?
F4 F4 F4 45.00(3) 3_655 2_665 ?
F4 F4 As1 76.5(7) 4_565 . ?
F4 F4 As1 76.5(7) 3_655 . ?
F4 F4 As1 70.7(11) 2_665 . ?
F5 F5 F5 89.997(14) 4_565 3_655 ?
F5 F5 F5 44.999(5) 4_565 2_665 ?
F5 F5 F5 44.998(16) 3_655 2_665 ?
F5 F5 As1 76.2(6) 4_565 . ?
F5 F5 As1 76.2(6) 3_655 . ?
F5 F5 As1 70.3(9) 2_665 . ?
C6 C6 C7 121.4(8) 7_456 . ?
C6 C6 H6 119.3 7_456 . ?
C7 C6 H6 119.3 . . ?
C6 C7 C6 117.2(15) . 8_666 ?
C6 C7 H7 121.4 . . ?
C6 C7 H7 121.4 8_666 . ?
C9 C8 C9 119.4(15) 7_456 . ?
C9 C8 H8 120.3 7_456 . ?
C9 C8 H8 120.3 . . ?
C9 C9 C8 120.3(7) 8_666 . ?
C9 C9 H9 119.8 8_666 . ?
C8 C9 H9 119.8 . . ?

loop_
_geom_bond_atom_site_label_1
_geom_bond_atom_site_label_2
_geom_bond_distance
_geom_bond_site_symmetry_2
_geom_bond_publ_flag
Au1 C1 1.965(6) . ?
Au1 C1 1.965(6) 9_657 ?
N1 C1 1.141(8) . ?
N1 C2 1.460(7) . ?
C2 C3 1.524(6) . ?
C2 C3 1.524(6) 10_557 ?
C2 H2 1.0000 . ?
C3 C4 1.516(7) . ?
C3 H3A 0.9900 . ?
C3 H3B 0.9900 . ?
C4 C5 1.519(6) . ?
C4 H4A 0.9900 . ?
C4 H4B 0.9900 . ?
C5 H5A 0.9900 . ?
C5 H5B 0.9900 . ?
As1 F3 1.69(2) . ?
As1 F4 1.71(4) 4_565 ?
As1 F4 1.71(4) 2_665 ?
As1 F4 1.71(4) 3_655 ?
As1 F4 1.71(4) . ?
As1 F1 1.714(4) 2_665 ?
As1 F1 1.714(4) 4_565 ?
As1 F1 1.714(4) 3_655 ?
As1 F1 1.714(4) . ?
As1 F2 1.736(19) . ?
As1 F5 1.74(3) 3_655 ?
As1 F5 1.74(3) 4_565 ?
F4 F4 0.80(5) 4_565 ?
F4 F4 0.80(5) 3_655 ?
F4 F4 1.13(6) 2_665 ?
F5 F5 0.83(4) 4_565 ?
F5 F5 0.83(4) 3_655 ?
F5 F5 1.17(5) 2_665 ?
C6 C6 1.34(2) 7_456 ?
C6 C7 1.390(14) . ?
C6 H6 0.9500 . ?
C7 H7 0.9500 . ?
C8 C9 1.377(13) 7_456 ?
C8 C9 1.377(13) . ?
C8 H8 0.9500 . ?
C9 C9 1.37(2) 8_666 ?
C9 H9 0.9500 . ?

loop_
_geom_torsion_atom_site_label_1
_geom_torsion_atom_site_label_2
_geom_torsion_atom_site_label_3
_geom_torsion_atom_site_label_4
_geom_torsion
_geom_torsion_site_symmetry_1
_geom_torsion_site_symmetry_2
_geom_torsion_site_symmetry_3
_geom_torsion_site_symmetry_4
_geom_torsion_publ_flag
N1 C2 C3 C4 -65.7(5) . . . . ?
C3 C2 C3 C4 51.9(6) 10_557 . . . ?
C2 C3 C4 C5 -54.1(5) . . . . ?
C3 C4 C5 C4 56.0(7) . . . 10_557 ?
F4 As1 F4 F4 46.65(18) 2_665 . . 4_565 ?
F4 As1 F4 F4 93.3(4) 3_655 . . 4_565 ?
F1 As1 F4 F4 135(4) 2_665 . . 4_565 ?
F1 As1 F4 F4 45(5) 4_565 . . 4_565 ?
F1 As1 F4 F4 -135(5) 3_655 . . 4_565 ?
F1 As1 F4 F4 -45(4) . . . 4_565 ?
F5 As1 F4 F4 177(4) 3_655 . . 4_565 ?
F5 As1 F4 F4 -89(3) 4_565 . . 4_565 ?
F4 As1 F4 F4 -93.3(4) 4_565 . . 3_655 ?
F4 As1 F4 F4 -46.6(2) 2_665 . . 3_655 ?
F1 As1 F4 F4 42(4) 2_665 . . 3_655 ?
F1 As1 F4 F4 -48(5) 4_565 . . 3_655 ?
F1 As1 F4 F4 132(5) 3_655 . . 3_655 ?
F1 As1 F4 F4 -138(4) . . . 3_655 ?
F5 As1 F4 F4 83(4) 3_655 . . 3_655 ?
F5 As1 F4 F4 178(4) 4_565 . . 3_655 ?
F4 As1 F4 F4 -46.65(18) 4_565 . . 2_665 ?
F4 As1 F4 F4 46.65(17) 3_655 . . 2_665 ?
F1 As1 F4 F4 88(4) 2_665 . . 2_665 ?
F1 As1 F4 F4 -2(5) 4_565 . . 2_665 ?
F1 As1 F4 F4 178(5) 3_655 . . 2_665 ?
F1 As1 F4 F4 -92(4) . . . 2_665 ?
F5 As1 F4 F4 130(4) 3_655 . . 2_665 ?
F5 As1 F4 F4 -136(4) 4_565 . . 2_665 ?
F4 As1 F5 F5 84(4) 4_565 . . 4_565 ?
F4 As1 F5 F5 177(4) 3_655 . . 4_565 ?
F4 As1 F5 F5 130(3) . . . 4_565 ?
F1 As1 F5 F5 -140(3) 2_665 . . 4_565 ?
F1 As1 F5 F5 -51(3) 4_565 . . 4_565 ?
F1 As1 F5 F5 129(3) 3_655 . . 4_565 ?
F1 As1 F5 F5 40(3) . . . 4_565 ?
F5 As1 F5 F5 -93.4(3) 3_655 . . 4_565 ?
F4 As1 F5 F5 178(4) 4_565 . . 3_655 ?
F4 As1 F5 F5 -90(3) 3_655 . . 3_655 ?
F4 As1 F5 F5 -136(3) . . . 3_655 ?
F1 As1 F5 F5 -47(3) 2_665 . . 3_655 ?
F1 As1 F5 F5 43(3) 4_565 . . 3_655 ?
F1 As1 F5 F5 -137(3) 3_655 . . 3_655 ?
F1 As1 F5 F5 133(3) . . . 3_655 ?
F5 As1 F5 F5 93.4(3) 4_565 . . 3_655 ?
F4 As1 F5 F5 131(4) 4_565 . . 2_665 ?
F4 As1 F5 F5 -137(3) 3_655 . . 2_665 ?
F4 As1 F5 F5 177(3) . . . 2_665 ?
F1 As1 F5 F5 -94(3) 2_665 . . 2_665 ?
F1 As1 F5 F5 -4(3) 4_565 . . 2_665 ?
F1 As1 F5 F5 176(3) 3_655 . . 2_665 ?
F1 As1 F5 F5 86(3) . . . 2_665 ?
F5 As1 F5 F5 -46.72(15) 3_655 . . 2_665 ?
F5 As1 F5 F5 46.72(15) 4_565 . . 2_665 ?
C6 C6 C7 C6 0.9(8) 7_456 . . 8_666 ?
C9 C8 C9 C9 -0.2(8) 7_456 . . 8_666 ?
